data_7237567
loop_
_publ_author_name
'Pu, Yong-Jin'
'Satake, Rei'
'Koyama, Yuki'
'Otomo, Takahiro'
'Hayashi, Rika'
'Haruta, Naoki'
'Katagiri, Hiroshi'
'Otsuki, Daisuke'
'Kim, DaeGwi'
'Sato, Tohru'

_publ_section_title
;
 Absence of delayed fluorescence and triplet--triplet annihilation in
 organic light emitting diodes with spatially orthogonal bianthracenes
;
_journal_issue 9
_journal_name_full 'Journal of Materials Chemistry C'
_journal_page_first 2541
_journal_paper_doi 10.1039/C8TC05817B
_journal_volume 7
_journal_year 2019
_chemical_formula_moiety 'C40 H26'
_chemical_formula_sum 'C40 H26'
_chemical_formula_weight 506.61
_space_group_crystal_system monoclinic
_space_group_IT_number 14
_space_group_name_Hall '-P 2ybc'
_space_group_name_H-M_alt 'P 1 21/c 1'
_atom_sites_solution_hydrogens geom
_atom_sites_solution_primary direct
_atom_sites_solution_secondary difmap
_audit_creation_method SHELXL-2014/7
_audit_update_record
;
2018-10-30 deposited with the CCDC.
2019-01-03 downloaded from the CCDC.
;
_cell_angle_alpha 90
_cell_angle_beta 102.3851(18)
_cell_angle_gamma 90
_cell_formula_units_Z 4
_cell_length_a 9.1800(5)
_cell_length_b 24.6758(12)
_cell_length_c 12.5032(6)
_cell_measurement_reflns_used 6395
_cell_measurement_temperature 93
_cell_measurement_theta_max 27.5
_cell_measurement_theta_min 3.0
_cell_volume 2766.4(2)
_computing_cell_refinement 'CrystalClear-SM Expert 2.0 r15 (Rigaku, 2011)'
_computing_data_collection 'CrystalClear-SM Expert 2.0 r15 (Rigaku, 2011)'
_computing_data_reduction 'CrystalClear-SM Expert 2.0 r15 (Rigaku, 2011)'
_computing_molecular_graphics 'ORTEP-3 for Windows (Farrugia, 2012)'
_computing_publication_material 'Yadokari-XG (Wakita, Nemoto et al., 2009)'
_computing_structure_refinement 'SHELXL-2014/7 (Sheldrick, 2014)'
_computing_structure_solution 'SHELXS-97 (Sheldrick, 2008)'
_diffrn_ambient_temperature 93
_diffrn_detector_area_resol_mean 28.5714
_diffrn_measured_fraction_theta_full 0.997
_diffrn_measured_fraction_theta_max 0.997
_diffrn_measurement_device_type 'Rigaku Saturn'
_diffrn_measurement_method \w
_diffrn_radiation_type MoK\a
_diffrn_radiation_wavelength 0.71075
_diffrn_reflns_av_R_equivalents 0.0316
_diffrn_reflns_av_unetI/netI 0.0225
_diffrn_reflns_Laue_measured_fraction_full 0.997
_diffrn_reflns_Laue_measured_fraction_max 0.997
_diffrn_reflns_limit_h_max 11
_diffrn_reflns_limit_h_min -11
_diffrn_reflns_limit_k_max 32
_diffrn_reflns_limit_k_min -32
_diffrn_reflns_limit_l_max 16
_diffrn_reflns_limit_l_min -16
_diffrn_reflns_number 37384
_diffrn_reflns_point_group_measured_fraction_full 0.997
_diffrn_reflns_point_group_measured_fraction_max 0.997
_diffrn_reflns_theta_full 25.242
_diffrn_reflns_theta_max 27.486
_diffrn_reflns_theta_min 3.007
_diffrn_source 'Rotating Anode'
_exptl_absorpt_coefficient_mu 0.069
_exptl_absorpt_correction_T_max 1.000
_exptl_absorpt_correction_T_min 0.906
_exptl_absorpt_correction_type multi-scan
_exptl_absorpt_process_details '(REQAB; Jacobson, 1998)'
_exptl_crystal_colour Colorless
_exptl_crystal_density_diffrn 1.216
_exptl_crystal_description Prism
_exptl_crystal_F_000 1064
_exptl_crystal_size_max 0.200
_exptl_crystal_size_mid 0.200
_exptl_crystal_size_min 0.200
_refine_diff_density_max 0.332
_refine_diff_density_min -0.226
_refine_diff_density_rms 0.041
_refine_ls_extinction_method none
_refine_ls_goodness_of_fit_ref 1.110
_refine_ls_hydrogen_treatment constr
_refine_ls_matrix_type full
_refine_ls_number_parameters 361
_refine_ls_number_reflns 6311
_refine_ls_number_restraints 0
_refine_ls_restrained_S_all 1.110
_refine_ls_R_factor_all 0.0520
_refine_ls_R_factor_gt 0.0430
_refine_ls_shift/su_max 0.001
_refine_ls_shift/su_mean 0.000
_refine_ls_structure_factor_coef Fsqd
_refine_ls_weighting_details 'w=1/[\s^2^(Fo^2^)+(0.0567P)^2^+0.4641P] where P=(Fo^2^+2Fc^2^)/3'
_refine_ls_weighting_scheme calc
_refine_ls_wR_factor_gt 0.1072
_refine_ls_wR_factor_ref 0.1134
_reflns_Friedel_coverage 0.000
_reflns_number_gt 5484
_reflns_number_total 6311
_reflns_threshold_expression 'I > 2\s(I)'
_cod_data_source_file c8tc05817b2.cif
_cod_data_source_block PPBA
_cod_depositor_comments
;
The following automatic conversions were performed:

data item '_exptl_absorpt_correction_type' value 'Multi-scan' was
changed to 'multi-scan' in accordance with the
/home/saulius/struct/COD-crude-data/automatic-downloads/DataCite-retrospective/RSC/depositions/lib/dictionaries/cif_core.dic
dictionary named 'cif_core.dic' version 2.4.2 last updated on
2011-04-26.

Automatic conversion script
Id: cif_fix_values 6909 2019-04-08 15:41:33Z antanas 
;
_cod_original_sg_symbol_H-M 'P 21/c'
_cod_database_code 7237567
_shelx_shelxl_version_number 2014/7
_shelx_space_group_comment
;
The symmetry employed for this shelxl refinement is uniquely defined
by the following loop, which should always be used as a source of
symmetry information in preference to the above space-group names.
They are only intended as comments.
;
_shelx_estimated_absorpt_t_min 0.986
_shelx_estimated_absorpt_t_max 0.986

loop_
_space_group_symop_operation_xyz
'x, y, z'
'-x, y+1/2, -z+1/2'
'-x, -y, -z'
'x, -y-1/2, z-1/2'

loop_
_atom_site_label
_atom_site_type_symbol
_atom_site_fract_x
_atom_site_fract_y
_atom_site_fract_z
_atom_site_U_iso_or_equiv
_atom_site_adp_type
_atom_site_occupancy
_atom_site_site_symmetry_order
_atom_site_calc_flag
_atom_site_refinement_flags_posn
_atom_site_refinement_flags_adp
C1 C 0.24487(13) 0.53560(5) 0.35890(9) 0.0178(2) Uani 1 1 d . .
H1 H 0.3119 0.5647 0.3828 0.021 Uiso 1 1 calc R U
C2 C 0.10729(13) 0.53631(5) 0.38346(9) 0.0207(2) Uani 1 1 d . .
H2 H 0.0795 0.5657 0.4239 0.025 Uiso 1 1 calc R U
C3 C 0.00514(13) 0.49328(5) 0.34892(10) 0.0216(3) Uani 1 1 d . .
H3 H -0.0910 0.4943 0.3656 0.026 Uiso 1 1 calc R U
C4 C 0.04443(12) 0.45068(5) 0.29206(9) 0.0194(2) Uani 1 1 d . .
H4 H -0.0248 0.4221 0.2701 0.023 Uiso 1 1 calc R U
C5 C 0.22906(12) 0.40450(4) 0.20466(9) 0.0163(2) Uani 1 1 d . .
C6 C 0.41189(13) 0.36102(5) 0.11218(10) 0.0209(2) Uani 1 1 d . .
H6 H 0.3468 0.3310 0.0924 0.025 Uiso 1 1 calc R U
C7 C 0.54462(13) 0.36193(5) 0.08041(10) 0.0239(3) Uani 1 1 d . .
H7 H 0.5710 0.3328 0.0387 0.029 Uiso 1 1 calc R U
C8 C 0.64387(13) 0.40624(5) 0.10937(10) 0.0240(3) Uani 1 1 d . .
H8 H 0.7358 0.4067 0.0861 0.029 Uiso 1 1 calc R U
C9 C 0.60847(13) 0.44794(5) 0.17006(9) 0.0206(2) Uani 1 1 d . .
H9 H 0.6770 0.4770 0.1897 0.025 Uiso 1 1 calc R U
C10 C 0.42998(12) 0.49221(4) 0.26712(9) 0.0164(2) Uani 1 1 d . .
C11 C 0.29086(12) 0.49205(4) 0.29793(9) 0.0164(2) Uani 1 1 d . .
C12 C 0.18825(12) 0.44805(5) 0.26463(9) 0.0165(2) Uani 1 1 d . .
C13 C 0.36825(12) 0.40434(5) 0.17480(9) 0.0175(2) Uani 1 1 d . .
C14 C 0.46928(12) 0.44897(5) 0.20505(9) 0.0174(2) Uani 1 1 d . .
C15 C -0.18644(12) 0.32935(5) -0.07679(9) 0.0188(2) Uani 1 1 d . .
H15 H -0.2571 0.3018 -0.1035 0.023 Uiso 1 1 calc R U
C16 C -0.18529(13) 0.37542(5) -0.13668(9) 0.0207(2) Uani 1 1 d . .
H16 H -0.2544 0.3795 -0.2046 0.025 Uiso 1 1 calc R U
C17 C -0.08138(13) 0.41751(5) -0.09830(10) 0.0221(3) Uani 1 1 d . .
H17 H -0.0805 0.4493 -0.1411 0.026 Uiso 1 1 calc R U
C18 C 0.01669(13) 0.41248(5) -0.00053(9) 0.0195(2) Uani 1 1 d . .
H18 H 0.0847 0.4411 0.0246 0.023 Uiso 1 1 calc R U
C19 C 0.12109(12) 0.35954(4) 0.16641(9) 0.0159(2) Uani 1 1 d . .
C20 C 0.22604(13) 0.30543(5) 0.33169(9) 0.0202(2) Uani 1 1 d . .
H20 H 0.2928 0.3340 0.3593 0.024 Uiso 1 1 calc R U
C21 C 0.22965(13) 0.25881(5) 0.39066(10) 0.0224(3) Uani 1 1 d . .
H21 H 0.2980 0.2554 0.4591 0.027 Uiso 1 1 calc R U
C22 C 0.13200(13) 0.21540(5) 0.35050(10) 0.0206(2) Uani 1 1 d . .
H22 H 0.1358 0.1830 0.3920 0.025 Uiso 1 1 calc R U
C23 C 0.03272(12) 0.21988(5) 0.25275(9) 0.0190(2) Uani 1 1 d . .
H23 H -0.0313 0.1903 0.2269 0.023 Uiso 1 1 calc R U
C24 C 0.02286(12) 0.26823(5) 0.18827(9) 0.0170(2) Uani 1 1 d . .
C25 C 0.12322(12) 0.31202(5) 0.22877(9) 0.0168(2) Uani 1 1 d . .
C26 C 0.01935(12) 0.36481(4) 0.06529(9) 0.0163(2) Uani 1 1 d . .
C27 C -0.08319(12) 0.32157(4) 0.02575(9) 0.0165(2) Uani 1 1 d . .
C28 C 0.53510(12) 0.53873(5) 0.29745(9) 0.0174(2) Uani 1 1 d . .
C29 C 0.62017(13) 0.54397(5) 0.40370(9) 0.0200(2) Uani 1 1 d . .
H29 H 0.6092 0.5182 0.4579 0.024 Uiso 1 1 calc R U
C30 C 0.72090(13) 0.58649(5) 0.43112(10) 0.0240(3) Uani 1 1 d . .
H30 H 0.7787 0.5895 0.5036 0.029 Uiso 1 1 calc R U
C31 C 0.73690(13) 0.62438(5) 0.35280(11) 0.0271(3) Uani 1 1 d . .
H31 H 0.8054 0.6535 0.3714 0.032 Uiso 1 1 calc R U
C32 C 0.65246(15) 0.61970(5) 0.24705(11) 0.0295(3) Uani 1 1 d . .
H32 H 0.6629 0.6458 0.1933 0.035 Uiso 1 1 calc R U
C33 C 0.55271(14) 0.57705(5) 0.21913(10) 0.0242(3) Uani 1 1 d . .
H33 H 0.4961 0.5740 0.1463 0.029 Uiso 1 1 calc R U
C34 C -0.18253(12) 0.22787(5) 0.04311(9) 0.0192(2) Uani 1 1 d . .
C35 C -0.30346(13) 0.21521(5) 0.08975(10) 0.0230(3) Uani 1 1 d . .
H35 H -0.3190 0.2351 0.1515 0.028 Uiso 1 1 calc R U
C36 C -0.40151(14) 0.17380(5) 0.04672(11) 0.0269(3) Uani 1 1 d . .
H36 H -0.4835 0.1655 0.0791 0.032 Uiso 1 1 calc R U
C37 C -0.37988(14) 0.14461(5) -0.04328(11) 0.0285(3) Uani 1 1 d . .
H37 H -0.4473 0.1165 -0.0729 0.034 Uiso 1 1 calc R U
C38 C -0.25992(15) 0.15643(5) -0.08997(11) 0.0295(3) Uani 1 1 d . .
H38 H -0.2448 0.1363 -0.1514 0.035 Uiso 1 1 calc R U
C39 C -0.16131(14) 0.19781(5) -0.04696(10) 0.0257(3) Uani 1 1 d . .
H39 H -0.0789 0.2056 -0.0792 0.031 Uiso 1 1 calc R U
C40 C -0.07942(12) 0.27344(4) 0.08677(9) 0.0169(2) Uani 1 1 d . .

loop_
_atom_site_aniso_label
_atom_site_aniso_U_11
_atom_site_aniso_U_22
_atom_site_aniso_U_33
_atom_site_aniso_U_23
_atom_site_aniso_U_13
_atom_site_aniso_U_12
C1 0.0203(5) 0.0169(6) 0.0152(5) 0.0013(4) 0.0019(4) 0.0006(4)
C2 0.0234(6) 0.0205(6) 0.0188(5) -0.0028(5) 0.0061(4) 0.0030(5)
C3 0.0181(6) 0.0259(6) 0.0223(6) 0.0003(5) 0.0077(5) 0.0008(5)
C4 0.0178(5) 0.0207(6) 0.0202(6) -0.0004(4) 0.0053(4) -0.0022(4)
C5 0.0164(5) 0.0166(6) 0.0153(5) 0.0022(4) 0.0021(4) -0.0005(4)
C6 0.0208(6) 0.0190(6) 0.0232(6) -0.0024(5) 0.0052(5) -0.0007(5)
C7 0.0238(6) 0.0237(6) 0.0256(6) -0.0049(5) 0.0081(5) 0.0032(5)
C8 0.0182(6) 0.0288(7) 0.0269(6) -0.0001(5) 0.0093(5) 0.0016(5)
C9 0.0174(5) 0.0223(6) 0.0221(6) 0.0004(5) 0.0046(4) -0.0012(5)
C10 0.0160(5) 0.0174(6) 0.0150(5) 0.0026(4) 0.0013(4) -0.0005(4)
C11 0.0168(5) 0.0172(5) 0.0146(5) 0.0022(4) 0.0019(4) 0.0007(4)
C12 0.0167(5) 0.0181(6) 0.0143(5) 0.0023(4) 0.0024(4) 0.0002(4)
C13 0.0178(5) 0.0179(6) 0.0163(5) 0.0018(4) 0.0027(4) 0.0012(4)
C14 0.0164(5) 0.0196(6) 0.0159(5) 0.0022(4) 0.0027(4) 0.0013(4)
C15 0.0158(5) 0.0210(6) 0.0198(6) -0.0032(4) 0.0044(4) 0.0006(4)
C16 0.0194(5) 0.0235(6) 0.0184(6) -0.0002(5) 0.0022(4) 0.0033(5)
C17 0.0254(6) 0.0192(6) 0.0216(6) 0.0036(5) 0.0050(5) 0.0021(5)
C18 0.0207(6) 0.0164(6) 0.0220(6) 0.0002(4) 0.0058(5) -0.0005(4)
C19 0.0147(5) 0.0155(5) 0.0186(5) -0.0014(4) 0.0062(4) 0.0006(4)
C20 0.0187(5) 0.0205(6) 0.0210(6) -0.0009(5) 0.0032(4) -0.0012(4)
C21 0.0212(6) 0.0251(6) 0.0200(6) 0.0027(5) 0.0027(5) 0.0029(5)
C22 0.0218(6) 0.0193(6) 0.0230(6) 0.0047(5) 0.0096(5) 0.0033(5)
C23 0.0183(5) 0.0178(6) 0.0226(6) 0.0000(4) 0.0082(4) -0.0005(4)
C24 0.0163(5) 0.0172(6) 0.0193(5) -0.0005(4) 0.0077(4) 0.0002(4)
C25 0.0159(5) 0.0174(6) 0.0183(5) -0.0008(4) 0.0059(4) 0.0014(4)
C26 0.0153(5) 0.0164(6) 0.0184(5) -0.0011(4) 0.0062(4) 0.0017(4)
C27 0.0148(5) 0.0178(6) 0.0182(5) -0.0013(4) 0.0067(4) 0.0005(4)
C28 0.0150(5) 0.0171(6) 0.0207(6) -0.0005(4) 0.0053(4) 0.0006(4)
C29 0.0192(5) 0.0203(6) 0.0207(6) 0.0007(5) 0.0047(4) 0.0014(4)
C30 0.0184(6) 0.0275(7) 0.0249(6) -0.0065(5) 0.0020(5) 0.0005(5)
C31 0.0204(6) 0.0226(6) 0.0391(7) -0.0061(5) 0.0083(5) -0.0066(5)
C32 0.0301(7) 0.0266(7) 0.0330(7) 0.0058(6) 0.0092(5) -0.0075(5)
C33 0.0229(6) 0.0273(7) 0.0218(6) 0.0026(5) 0.0033(5) -0.0034(5)
C34 0.0189(5) 0.0167(6) 0.0209(6) 0.0018(4) 0.0020(4) -0.0013(4)
C35 0.0212(6) 0.0222(6) 0.0258(6) 0.0019(5) 0.0053(5) -0.0017(5)
C36 0.0193(6) 0.0248(7) 0.0352(7) 0.0076(5) 0.0027(5) -0.0046(5)
C37 0.0268(6) 0.0190(6) 0.0336(7) 0.0037(5) -0.0067(5) -0.0059(5)
C38 0.0373(7) 0.0222(6) 0.0273(7) -0.0046(5) 0.0029(6) -0.0041(6)
C39 0.0279(6) 0.0236(6) 0.0267(6) -0.0022(5) 0.0084(5) -0.0037(5)
C40 0.0161(5) 0.0172(6) 0.0191(5) -0.0022(4) 0.0074(4) -0.0009(4)

loop_
_atom_type_symbol
_atom_type_description
_atom_type_scat_dispersion_real
_atom_type_scat_dispersion_imag
_atom_type_scat_source
C C 0.0033 0.0016 'International Tables Vol C Tables 4.2.6.8 and 6.1.1.4'
H H 0.0000 0.0000 'International Tables Vol C Tables 4.2.6.8 and 6.1.1.4'

loop_
_geom_angle_atom_site_label_1
_geom_angle_atom_site_label_2
_geom_angle_atom_site_label_3
_geom_angle
C2 C1 C11 121.52(11)
C2 C1 H1 119.2
C11 C1 H1 119.2
C1 C2 C3 120.34(11)
C1 C2 H2 119.8
C3 C2 H2 119.8
C4 C3 C2 120.30(11)
C4 C3 H3 119.8
C2 C3 H3 119.8
C3 C4 C12 121.36(11)
C3 C4 H4 119.3
C12 C4 H4 119.3
C13 C5 C12 120.33(10)
C13 C5 C19 119.38(10)
C12 C5 C19 120.20(10)
C7 C6 C13 121.36(11)
C7 C6 H6 119.3
C13 C6 H6 119.3
C6 C7 C8 120.28(11)
C6 C7 H7 119.9
C8 C7 H7 119.9
C9 C8 C7 120.57(11)
C9 C8 H8 119.7
C7 C8 H8 119.7
C8 C9 C14 121.21(11)
C8 C9 H9 119.4
C14 C9 H9 119.4
C11 C10 C14 120.08(10)
C11 C10 C28 120.38(10)
C14 C10 C28 119.53(10)
C10 C11 C1 122.04(10)
C10 C11 C12 119.85(10)
C1 C11 C12 118.07(10)
C5 C12 C4 121.73(10)
C5 C12 C11 119.87(10)
C4 C12 C11 118.39(10)
C5 C13 C6 121.60(10)
C5 C13 C14 119.99(10)
C6 C13 C14 118.39(10)
C10 C14 C9 121.98(10)
C10 C14 C13 119.84(10)
C9 C14 C13 118.18(10)
C16 C15 C27 121.42(11)
C16 C15 H15 119.3
C27 C15 H15 119.3
C15 C16 C17 120.50(11)
C15 C16 H16 119.8
C17 C16 H16 119.8
C18 C17 C16 120.25(11)
C18 C17 H17 119.9
C16 C17 H17 119.9
C17 C18 C26 121.18(11)
C17 C18 H18 119.4
C26 C18 H18 119.4
C25 C19 C26 120.19(10)
C25 C19 C5 120.77(10)
C26 C19 C5 119.02(10)
C21 C20 C25 121.11(11)
C21 C20 H20 119.4
C25 C20 H20 119.4
C20 C21 C22 120.39(11)
C20 C21 H21 119.8
C22 C21 H21 119.8
C23 C22 C21 120.44(11)
C23 C22 H22 119.8
C21 C22 H22 119.8
C22 C23 C24 121.44(11)
C22 C23 H23 119.3
C24 C23 H23 119.3
C40 C24 C23 122.07(10)
C40 C24 C25 119.96(10)
C23 C24 C25 117.96(10)
C19 C25 C20 121.40(10)
C19 C25 C24 119.94(10)
C20 C25 C24 118.65(10)
C19 C26 C18 121.20(10)
C19 C26 C27 119.96(10)
C18 C26 C27 118.84(10)
C40 C27 C15 122.13(10)
C40 C27 C26 120.08(10)
C15 C27 C26 117.78(10)
C29 C28 C33 118.69(11)
C29 C28 C10 120.77(10)
C33 C28 C10 120.52(10)
C30 C29 C28 120.73(11)
C30 C29 H29 119.6
C28 C29 H29 119.6
C31 C30 C29 120.04(11)
C31 C30 H30 120.0
C29 C30 H30 120.0
C30 C31 C32 119.72(11)
C30 C31 H31 120.1
C32 C31 H31 120.1
C31 C32 C33 120.41(12)
C31 C32 H32 119.8
C33 C32 H32 119.8
C32 C33 C28 120.42(11)
C32 C33 H33 119.8
C28 C33 H33 119.8
C35 C34 C39 118.62(11)
C35 C34 C40 120.91(10)
C39 C34 C40 120.45(10)
C36 C35 C34 120.62(12)
C36 C35 H35 119.7
C34 C35 H35 119.7
C37 C36 C35 120.15(12)
C37 C36 H36 119.9
C35 C36 H36 119.9
C38 C37 C36 119.90(11)
C38 C37 H37 120.0
C36 C37 H37 120.0
C37 C38 C39 120.11(12)
C37 C38 H38 119.9
C39 C38 H38 119.9
C38 C39 C34 120.59(12)
C38 C39 H39 119.7
C34 C39 H39 119.7
C27 C40 C24 119.84(10)
C27 C40 C34 119.76(10)
C24 C40 C34 120.40(10)

loop_
_geom_bond_atom_site_label_1
_geom_bond_atom_site_label_2
_geom_bond_distance
C1 C2 1.3624(16)
C1 C11 1.4325(15)
C1 H1 0.9500
C2 C3 1.4211(17)
C2 H2 0.9500
C3 C4 1.3603(16)
C3 H3 0.9500
C4 C12 1.4350(15)
C4 H4 0.9500
C5 C13 1.4059(15)
C5 C12 1.4064(15)
C5 C19 1.4962(15)
C6 C7 1.3604(16)
C6 C13 1.4320(16)
C6 H6 0.9500
C7 C8 1.4196(17)
C7 H7 0.9500
C8 C9 1.3587(17)
C8 H8 0.9500
C9 C14 1.4369(15)
C9 H9 0.9500
C10 C11 1.4109(15)
C10 C14 1.4112(16)
C10 C28 1.4952(15)
C11 C12 1.4393(15)
C13 C14 1.4371(16)
C15 C16 1.3625(16)
C15 C27 1.4345(15)
C15 H15 0.9500
C16 C17 1.4221(17)
C16 H16 0.9500
C17 C18 1.3595(16)
C17 H17 0.9500
C18 C26 1.4328(16)
C18 H18 0.9500
C19 C25 1.4060(16)
C19 C26 1.4075(15)
C20 C21 1.3630(17)
C20 C25 1.4326(15)
C20 H20 0.9500
C21 C22 1.4177(17)
C21 H21 0.9500
C22 C23 1.3633(16)
C22 H22 0.9500
C23 C24 1.4320(16)
C23 H23 0.9500
C24 C40 1.4133(15)
C24 C25 1.4397(16)
C26 C27 1.4385(15)
C27 C40 1.4081(16)
C28 C29 1.3951(16)
C28 C33 1.3953(16)
C29 C30 1.3919(17)
C29 H29 0.9500
C30 C31 1.3844(18)
C30 H30 0.9500
C31 C32 1.3867(18)
C31 H31 0.9500
C32 C33 1.3895(17)
C32 H32 0.9500
C33 H33 0.9500
C34 C35 1.3956(16)
C34 C39 1.3966(17)
C34 C40 1.4954(15)
C35 C36 1.3915(17)
C35 H35 0.9500
C36 C37 1.386(2)
C36 H36 0.9500
C37 C38 1.3837(19)
C37 H37 0.9500
C38 C39 1.3937(17)
C38 H38 0.9500
C39 H39 0.9500

loop_
_geom_torsion_atom_site_label_1
_geom_torsion_atom_site_label_2
_geom_torsion_atom_site_label_3
_geom_torsion_atom_site_label_4
_geom_torsion
C11 C1 C2 C3 0.14(17)
C1 C2 C3 C4 0.73(17)
C2 C3 C4 C12 -0.52(17)
C13 C6 C7 C8 0.24(18)
C6 C7 C8 C9 0.72(19)
C7 C8 C9 C14 -1.07(18)
C14 C10 C11 C1 -178.65(10)
C28 C10 C11 C1 -0.19(16)
C14 C10 C11 C12 -0.86(16)
C28 C10 C11 C12 177.60(9)
C2 C1 C11 C10 176.65(10)
C2 C1 C11 C12 -1.18(16)
C13 C5 C12 C4 177.09(10)
C19 C5 C12 C4 0.72(16)
C13 C5 C12 C11 -1.52(16)
C19 C5 C12 C11 -177.89(10)
C3 C4 C12 C5 -179.17(11)
C3 C4 C12 C11 -0.54(16)
C10 C11 C12 C5 2.13(16)
C1 C11 C12 C5 -179.99(10)
C10 C11 C12 C4 -176.52(10)
C1 C11 C12 C4 1.35(15)
C12 C5 C13 C6 -178.93(10)
C19 C5 C13 C6 -2.53(16)
C12 C5 C13 C14 -0.34(16)
C19 C5 C13 C14 176.06(10)
C7 C6 C13 C5 177.79(11)
C7 C6 C13 C14 -0.82(17)
C11 C10 C14 C9 178.77(10)
C28 C10 C14 C9 0.30(16)
C11 C10 C14 C13 -1.00(16)
C28 C10 C14 C13 -179.47(10)
C8 C9 C14 C10 -179.32(11)
C8 C9 C14 C13 0.46(17)
C5 C13 C14 C10 1.62(16)
C6 C13 C14 C10 -179.75(10)
C5 C13 C14 C9 -178.16(10)
C6 C13 C14 C9 0.47(15)
C27 C15 C16 C17 -0.45(17)
C15 C16 C17 C18 -0.90(17)
C16 C17 C18 C26 0.80(17)
C13 C5 C19 C25 89.13(13)
C12 C5 C19 C25 -94.47(13)
C13 C5 C19 C26 -89.21(13)
C12 C5 C19 C26 87.19(13)
C25 C20 C21 C22 0.62(18)
C20 C21 C22 C23 -0.39(17)
C21 C22 C23 C24 -0.49(17)
C22 C23 C24 C40 179.95(10)
C22 C23 C24 C25 1.10(16)
C26 C19 C25 C20 179.68(10)
C5 C19 C25 C20 1.36(16)
C26 C19 C25 C24 1.07(16)
C5 C19 C25 C24 -177.25(10)
C21 C20 C25 C19 -178.61(11)
C21 C20 C25 C24 0.01(16)
C40 C24 C25 C19 -1.08(16)
C23 C24 C25 C19 177.79(10)
C40 C24 C25 C20 -179.73(10)
C23 C24 C25 C20 -0.85(15)
C25 C19 C26 C18 -178.99(10)
C5 C19 C26 C18 -0.64(16)
C25 C19 C26 C27 0.25(16)
C5 C19 C26 C27 178.60(9)
C17 C18 C26 C19 179.86(11)
C17 C18 C26 C27 0.61(16)
C16 C15 C27 C40 -177.72(11)
C16 C15 C27 C26 1.82(16)
C19 C26 C27 C40 -1.59(15)
C18 C26 C27 C40 177.67(10)
C19 C26 C27 C15 178.87(10)
C18 C26 C27 C15 -1.87(15)
C11 C10 C28 C29 77.23(14)
C14 C10 C28 C29 -104.30(13)
C11 C10 C28 C33 -104.38(13)
C14 C10 C28 C33 74.08(14)
C33 C28 C29 C30 -0.14(17)
C10 C28 C29 C30 178.28(10)
C28 C29 C30 C31 0.42(18)
C29 C30 C31 C32 -0.15(18)
C30 C31 C32 C33 -0.4(2)
C31 C32 C33 C28 0.7(2)
C29 C28 C33 C32 -0.41(18)
C10 C28 C33 C32 -178.83(11)
C39 C34 C35 C36 -0.56(18)
C40 C34 C35 C36 178.10(11)
C34 C35 C36 C37 0.00(18)
C35 C36 C37 C38 0.44(19)
C36 C37 C38 C39 -0.31(19)
C37 C38 C39 C34 -0.3(2)
C35 C34 C39 C38 0.68(18)
C40 C34 C39 C38 -177.98(11)
C15 C27 C40 C24 -178.90(10)
C26 C27 C40 C24 1.57(16)
C15 C27 C40 C34 1.80(16)
C26 C27 C40 C34 -177.73(10)
C23 C24 C40 C27 -179.08(10)
C25 C24 C40 C27 -0.25(16)
C23 C24 C40 C34 0.21(16)
C25 C24 C40 C34 179.04(10)
C35 C34 C40 C27 -108.06(13)
C39 C34 C40 C27 70.57(15)
C35 C34 C40 C24 72.64(15)
C39 C34 C40 C24 -108.72(13)
